data_4307239
loop_
_publ_author_name
'Pierre Thu\'ery'

_publ_contact_author_address
;
      CEA/Saclay, SCM (CNRS URA 331)
      B\^at. 125
      91191 Gif-sur-Yvette
      France
;
_publ_contact_author_email pierre.thuery@cea.fr
_publ_contact_author_fax '33 1 69 08 66 40'
_publ_contact_author_name 'P. Thu\'ery'
_publ_contact_author_phone '33 1 69 08 63 29'
_publ_section_title
;
Uranyl Ion Complexation by Citric and Citramalic Acids in the Presence of
Diamines
;
_journal_name_full 'Inorganic Chemistry'
_journal_page_first 2307
_journal_page_last 2315
_journal_paper_doi 10.1021/ic061772k
_journal_volume 46
_journal_year 2007
_chemical_formula_sum 'C30 H56 N2 O28 U2'
_chemical_formula_weight 1368.83
_space_group_IT_number 15
_symmetry_cell_setting monoclinic
_symmetry_space_group_name_Hall '-C 2yc'
_symmetry_space_group_name_H-M 'C 1 2/c 1'
_atom_sites_solution_hydrogens geom
_atom_sites_solution_primary direct
_atom_sites_solution_secondary difmap
_audit_creation_method SHELXL-97
_cell_angle_alpha 90.00
_cell_angle_beta 115.634(6)
_cell_angle_gamma 90.00
_cell_formula_units_Z 4
_cell_length_a 16.4966(10)
_cell_length_b 20.177(3)
_cell_length_c 14.2793(15)
_cell_measurement_reflns_used 57451
_cell_measurement_temperature 100(2)
_cell_measurement_theta_max 25.68
_cell_measurement_theta_min 2.56
_cell_volume 4285.1(8)
_computing_cell_refinement 'HKL2000 (Otwinowski & Minor, 1997)'
_computing_data_collection 'COLLECT (Hooft, 1998)'
_computing_data_reduction 'HKL2000 (Otwinowski & Minor, 1997)'
_computing_molecular_graphics 'SHELXTL (Sheldrick, 1999)'
_computing_publication_material 'SHELXTL (Sheldrick, 1999); PLATON (Spek, 2003)'
_computing_structure_refinement 'SHELXL-97 (Sheldrick, 1997)'
_computing_structure_solution 'SHELXS-97 (Sheldrick, 1997)'
_diffrn_ambient_temperature 100(2)
_diffrn_measured_fraction_theta_full 0.996
_diffrn_measured_fraction_theta_max 0.996
_diffrn_measurement_device_type 'Nonius Kappa-CCD area-detector diffractometer'
_diffrn_measurement_method 'two \f and five \w scans with 2\% steps'
_diffrn_radiation_monochromator graphite
_diffrn_radiation_source 'fine-focus sealed tube'
_diffrn_radiation_type MoK\a
_diffrn_radiation_wavelength 0.71073
_diffrn_reflns_av_R_equivalents 0.0421
_diffrn_reflns_av_sigmaI/netI 0.0569
_diffrn_reflns_limit_h_max 20
_diffrn_reflns_limit_h_min -20
_diffrn_reflns_limit_k_max 24
_diffrn_reflns_limit_k_min -24
_diffrn_reflns_limit_l_max 17
_diffrn_reflns_limit_l_min -17
_diffrn_reflns_number 57451
_diffrn_reflns_theta_full 25.68
_diffrn_reflns_theta_max 25.68
_diffrn_reflns_theta_min 2.56
_diffrn_standards_decay_% 0
_diffrn_standards_interval_time 0
_diffrn_standards_number 0
_exptl_absorpt_coefficient_mu 7.648
_exptl_absorpt_correction_T_max 0.858
_exptl_absorpt_correction_T_min 0.643
_exptl_absorpt_correction_type multi-scan
_exptl_absorpt_process_details 'SCALEPACK (Otwinowski & Minor, 1997)'
_exptl_crystal_colour 'translucent light yellow'
_exptl_crystal_density_diffrn 2.122
_exptl_crystal_description needle
_exptl_crystal_F_000 2632
_exptl_crystal_size_max 0.18
_exptl_crystal_size_mid 0.04
_exptl_crystal_size_min 0.02
_refine_diff_density_max 1.946
_refine_diff_density_min -1.224
_refine_diff_density_rms 0.204
_refine_ls_extinction_method none
_refine_ls_goodness_of_fit_ref 1.015
_refine_ls_hydrogen_treatment constr
_refine_ls_matrix_type full
_refine_ls_number_parameters 303
_refine_ls_number_reflns 4054
_refine_ls_number_restraints 81
_refine_ls_restrained_S_all 1.021
_refine_ls_R_factor_all 0.0890
_refine_ls_R_factor_gt 0.0586
_refine_ls_shift/su_max 0.001
_refine_ls_shift/su_mean 0.000
_refine_ls_structure_factor_coef Fsqd
_refine_ls_weighting_details 'calc w=1/[\s^2^(Fo^2^)+(0.1135P)^2^+0.0064P] where P=(Fo^2^+2Fc^2^)/3'
_refine_ls_weighting_scheme calc
_refine_ls_wR_factor_gt 0.1569
_refine_ls_wR_factor_ref 0.1734
_reflns_number_gt 2794
_reflns_number_total 4054
_reflns_threshold_expression >2sigma(I)
_cod_data_source_file ic061772ksi20060919_082125_1.cif
_cod_data_source_block 6
_cod_original_sg_symbol_H-M 'C 2/c'
_cod_database_code 4307239

loop_
_symmetry_equiv_pos_as_xyz
'x, y, z'
'-x, y, -z+1/2'
'x+1/2, y+1/2, z'
'-x+1/2, y+1/2, -z+1/2'
'-x, -y, -z'
'x, -y, z-1/2'
'-x+1/2, -y+1/2, -z'
'x+1/2, -y+1/2, z-1/2'

loop_
_atom_site_label
_atom_site_type_symbol
_atom_site_fract_x
_atom_site_fract_y
_atom_site_fract_z
_atom_site_U_iso_or_equiv
_atom_site_adp_type
_atom_site_occupancy
_atom_site_symmetry_multiplicity
_atom_site_calc_flag
_atom_site_refinement_flags
_atom_site_disorder_assembly
_atom_site_disorder_group
U U 0.13166(3) 0.28718(2) 0.31235(3) 0.0499(2) Uani 1 1 d . . .
O1 O 0.1196(6) 0.2007(5) 0.3200(6) 0.057(2) Uani 1 1 d . . .
O2 O 0.1479(5) 0.3733(5) 0.3053(6) 0.062(2) Uani 1 1 d . . .
O3 O -0.0007(5) 0.2952(4) 0.1565(6) 0.053(2) Uani 1 1 d . . .
O4 O 0.1545(6) 0.2744(5) 0.1598(7) 0.065(2) Uani 1 1 d . . .
O5 O 0.1157(5) 0.3022(5) -0.0037(7) 0.066(3) Uani 1 1 d . . .
O6 O -0.1835(5) 0.3013(4) 0.0071(6) 0.049(2) Uani 1 1 d . . .
O7 O -0.2092(5) 0.2336(5) -0.1249(6) 0.059(2) Uani 1 1 d . . .
O8 O -0.0771(8) 0.4067(6) -0.1330(8) 0.099(4) Uani 1 1 d . . .
O9 O 0.0562(8) 0.4516(7) -0.0426(9) 0.095(4) Uani 1 1 d . . .
O10 O 0.0914(12) -0.1254(9) 0.2590(14) 0.077(5) Uani 1 1 d D . .
O11 O 0.1048(10) 0.0509(9) 0.1566(15) 0.069(5) Uani 1 1 d D . .
O12 O 0.0849(10) 0.0459(8) 0.4411(12) 0.090(5) Uani 1 1 d D . .
O13 O 0.0000 -0.0108(14) 0.2500 0.069(7) Uani 1 2 d SU . .
O14 O 0.2380(12) 0.3216(8) -0.0865(19) 0.075(6) Uani 0.50 1 d P . .
O15 O 0.1290(10) 0.4320(11) -0.1761(13) 0.067(5) Uani 0.50 1 d P . .
O16 O 0.0967(18) 0.4886(15) -0.203(2) 0.068(7) Uani 0.50 1 d P . .
N1 N 0.1963(11) -0.0086(9) 0.3581(14) 0.074(6) Uani 1 1 d D . .
C1 C 0.0047(7) 0.3126(6) 0.0638(8) 0.048(3) Uani 1 1 d . . .
C2 C 0.0987(8) 0.2957(6) 0.0741(9) 0.052(3) Uani 1 1 d . . .
C3 C -0.0614(8) 0.2688(6) -0.0315(9) 0.052(3) Uani 1 1 d . . .
H3A H -0.0587 0.2849 -0.0941 0.062 Uiso 1 1 calc R . .
H3B H -0.0396 0.2235 -0.0206 0.062 Uiso 1 1 calc R . .
C4 C -0.1583(7) 0.2685(7) -0.0491(9) 0.053(3) Uani 1 1 d . . .
C5 C -0.0114(7) 0.3880(6) 0.0464(9) 0.053(3) Uani 1 1 d . . .
H5A H -0.0700 0.3977 0.0435 0.064 Uiso 1 1 calc R . .
H5B H 0.0328 0.4103 0.1072 0.064 Uiso 1 1 calc R . .
C6 C -0.0079(9) 0.4179(8) -0.0448(11) 0.075(4) Uani 1 1 d . . .
C7 C 0.2329(17) -0.0731(9) 0.3964(19) 0.19(12) Uani 1 1 d DU . .
H7A H 0.2406 -0.0773 0.4674 0.224 Uiso 1 1 calc R . .
H7B H 0.2920 -0.0763 0.3974 0.224 Uiso 1 1 calc R . .
C8 C 0.1793(14) -0.1274(10) 0.337(3) 0.10(3) Uani 1 1 d DU . .
H8A H 0.2145 -0.1483 0.3059 0.119 Uiso 1 1 calc R . .
H8B H 0.1779 -0.1586 0.3881 0.119 Uiso 1 1 calc R . .
C9 C 0.0404(11) -0.1789(11) 0.2662(19) 0.086(7) Uani 1 1 d DU . .
H9A H 0.0549 -0.2161 0.2332 0.103 Uiso 1 1 calc R . .
H9B H 0.0641 -0.1897 0.3395 0.103 Uiso 1 1 calc R . .
C10 C 0.239(2) 0.0155(11) 0.2942(19) 0.136(16) Uani 1 1 d DU . .
H10A H 0.2453 -0.0217 0.2551 0.164 Uiso 1 1 calc R . .
H10B H 0.2987 0.0305 0.3402 0.164 Uiso 1 1 calc R . .
C11 C 0.1935(12) 0.0694(13) 0.2202(15) 0.084(9) Uani 1 1 d DU . .
H11A H 0.1940 0.1096 0.2578 0.100 Uiso 1 1 calc R . .
H11B H 0.2252 0.0782 0.1779 0.100 Uiso 1 1 calc R . .
C12 C 0.0531(16) 0.1034(14) 0.101(3) 0.104(11) Uani 1 1 d DU . .
H12A H 0.0847 0.1256 0.0659 0.124 Uiso 1 1 calc R . .
H12B H 0.0470 0.1347 0.1486 0.124 Uiso 1 1 calc R . .
C13 C 0.2196(18) 0.0337(12) 0.4485(15) 0.087(9) Uani 1 1 d DU . .
H13A H 0.2310 0.0765 0.4258 0.104 Uiso 1 1 calc R . .
H13B H 0.2779 0.0175 0.4975 0.104 Uiso 1 1 calc R . .
C14 C 0.1742(11) 0.050(2) 0.5131(18) 0.114(13) Uani 1 1 d DU . .
H14A H 0.1881 0.0180 0.5689 0.136 Uiso 1 1 calc R . .
H14B H 0.1895 0.0941 0.5423 0.136 Uiso 1 1 calc R . .
C15 C 0.0318(14) 0.0866(16) 0.473(2) 0.091(9) Uani 1 1 d DU . .
H15A H 0.0254 0.0644 0.5298 0.109 Uiso 1 1 calc R . .
H15B H 0.0648 0.1273 0.5007 0.109 Uiso 1 1 calc R . .

loop_
_atom_site_aniso_label
_atom_site_aniso_U_11
_atom_site_aniso_U_22
_atom_site_aniso_U_33
_atom_site_aniso_U_23
_atom_site_aniso_U_13
_atom_site_aniso_U_12
U 0.0361(3) 0.0610(3) 0.0385(3) 0.0055(2) 0.00277(19) 0.00015(19)
O1 0.049(5) 0.062(6) 0.047(5) 0.005(4) 0.007(4) -0.003(4)
O2 0.049(4) 0.065(6) 0.055(5) 0.008(4) 0.005(4) -0.006(4)
O3 0.033(4) 0.075(6) 0.039(4) 0.003(4) 0.005(3) -0.002(3)
O4 0.044(5) 0.094(7) 0.044(5) 0.011(4) 0.009(4) 0.010(4)
O5 0.040(5) 0.098(8) 0.046(5) -0.005(5) 0.005(4) -0.006(4)
O6 0.042(4) 0.057(5) 0.034(4) 0.000(3) 0.003(3) 0.008(3)
O7 0.040(4) 0.080(6) 0.045(5) -0.011(4) 0.006(4) -0.005(4)
O8 0.091(6) 0.116(8) 0.068(6) 0.015(6) 0.014(5) 0.005(6)
O9 0.092(8) 0.111(10) 0.099(8) 0.016(7) 0.057(7) -0.008(7)
O10 0.075(8) 0.075(9) 0.074(9) 0.005(7) 0.028(7) 0.015(7)
O11 0.060(8) 0.066(9) 0.088(9) -0.024(7) 0.038(7) -0.014(6)
O12 0.083(7) 0.106(9) 0.090(8) 0.005(7) 0.044(6) -0.020(7)
O13 0.062(10) 0.072(11) 0.072(10) 0.000 0.029(8) 0.000
O14 0.068(11) 0.035(9) 0.154(19) -0.012(11) 0.078(13) -0.002(8)
O15 0.053(7) 0.082(9) 0.068(8) -0.001(7) 0.030(7) 0.008(7)
O16 0.061(15) 0.058(19) 0.074(18) 0.006(15) 0.021(13) -0.012(13)
N1 0.051(8) 0.077(10) 0.099(11) -0.017(8) 0.038(8) -0.012(7)
C1 0.043(6) 0.054(7) 0.032(5) 0.007(5) 0.004(5) 0.006(5)
C2 0.033(6) 0.069(9) 0.046(7) 0.007(6) 0.009(5) -0.003(5)
C3 0.058(7) 0.052(7) 0.045(6) 0.002(5) 0.021(6) 0.010(6)
C4 0.030(5) 0.069(8) 0.039(6) -0.002(6) -0.004(5) -0.007(5)
C5 0.033(5) 0.066(8) 0.048(6) -0.010(6) 0.007(5) -0.003(5)
C6 0.050(8) 0.084(11) 0.067(9) 0.028(8) 0.004(7) 0.003(7)
C7 0.18(12) 0.19(12) 0.19(12) 0.002(10) 0.08(5) -0.001(10)
C8 0.09(3) 0.09(3) 0.10(3) -0.003(10) 0.034(15) 0.008(10)
C9 0.091(10) 0.085(10) 0.076(9) -0.014(8) 0.032(8) 0.016(8)
C10 0.134(18) 0.140(19) 0.132(18) -0.007(10) 0.054(11) -0.009(10)
C11 0.082(12) 0.075(12) 0.087(12) 0.005(9) 0.031(9) -0.017(9)
C12 0.099(14) 0.106(15) 0.104(14) -0.004(9) 0.043(10) -0.014(9)
C13 0.072(11) 0.098(13) 0.080(12) 0.007(9) 0.023(9) -0.003(9)
C14 0.120(15) 0.108(16) 0.107(15) -0.004(10) 0.043(10) 0.003(10)
C15 0.096(12) 0.067(12) 0.079(12) -0.009(9) 0.008(8) 0.006(9)

loop_
_atom_type_symbol
_atom_type_description
_atom_type_scat_dispersion_real
_atom_type_scat_dispersion_imag
_atom_type_scat_source
C C 0.0033 0.0016 'International Tables Vol C Tables 4.2.6.8 and 6.1.1.4'
H H 0.0000 0.0000 'International Tables Vol C Tables 4.2.6.8 and 6.1.1.4'
N N 0.0061 0.0033 'International Tables Vol C Tables 4.2.6.8 and 6.1.1.4'
O O 0.0106 0.0060 'International Tables Vol C Tables 4.2.6.8 and 6.1.1.4'
U U -9.6767 9.6646 'International Tables Vol C Tables 4.2.6.8 and 6.1.1.4'

loop_
_geom_angle_atom_site_label_1
_geom_angle_atom_site_label_2
_geom_angle_atom_site_label_3
_geom_angle
_geom_angle_site_symmetry_1
_geom_angle_site_symmetry_3
_geom_angle_publ_flag
O1 U O2 177.9(4) . . ?
O1 U O3 92.5(3) . . ?
O2 U O3 88.9(3) . . ?
O1 U O6 92.8(3) . 2 ?
O2 U O6 87.2(3) . 2 ?
O3 U O6 140.8(3) . 2 ?
O1 U O4 90.9(4) . . ?
O2 U O4 88.1(4) . . ?
O3 U O4 65.9(3) . . ?
O6 U O4 152.7(3) 2 . ?
O1 U O3 85.4(4) . 2 ?
O2 U O3 96.6(4) . 2 ?
O3 U O3 68.2(3) . 2 ?
O6 U O3 73.6(3) 2 2 ?
O4 U O3 133.7(3) . 2 ?
O1 U O7 86.5(4) . 8_556 ?
O2 U O7 91.4(3) . 8_556 ?
O3 U O7 141.0(3) . 8_556 ?
O6 U O7 78.1(3) 2 8_556 ?
O4 U O7 75.2(3) . 8_556 ?
O3 U O7 150.1(3) 2 8_556 ?
C1 O3 U 119.7(6) . . ?
C1 O3 U 128.4(6) . 2 ?
U O3 U 111.2(3) . 2 ?
C2 O4 U 121.2(8) . . ?
C4 O6 U 125.3(7) . 2 ?
C4 O7 U 129.0(8) . 8_455 ?
C8 O10 C9 111.7(10) . . ?
C12 O11 C11 112.5(11) . . ?
C14 O12 C15 109.5(10) . . ?
C7 N1 C10 107.8(10) . . ?
C7 N1 C13 106.7(9) . . ?
C10 N1 C13 110.3(19) . . ?
O3 C1 C2 109.1(9) . . ?
O3 C1 C5 108.7(10) . . ?
C2 C1 C5 109.3(10) . . ?
O3 C1 C3 111.5(10) . . ?
C2 C1 C3 104.4(10) . . ?
C5 C1 C3 113.7(9) . . ?
O4 C2 O5 123.2(11) . . ?
O4 C2 C1 117.3(11) . . ?
O5 C2 C1 119.5(10) . . ?
C4 C3 C1 115.5(10) . . ?
O6 C4 O7 124.6(11) . . ?
O6 C4 C3 121.1(10) . . ?
O7 C4 C3 114.3(12) . . ?
C6 C5 C1 118.7(11) . . ?
O9 C6 O8 119.9(14) . . ?
O9 C6 C5 124.3(12) . . ?
O8 C6 C5 115.8(13) . . ?
N1 C7 C8 114.6(12) . . ?
O10 C8 C7 127.9(18) . . ?
C9 C9 O10 124.8(14) 2 . ?
N1 C10 C11 117.8(17) . . ?
O11 C11 C10 109(2) . . ?
O11 C12 C15 115(2) . 2 ?
N1 C13 C14 133(2) . . ?
O12 C14 C13 100.9(19) . . ?
C12 C15 O12 118(3) 2 . ?

loop_
_geom_bond_atom_site_label_1
_geom_bond_atom_site_label_2
_geom_bond_distance
_geom_bond_site_symmetry_2
_geom_bond_publ_flag
U O1 1.765(9) . ?
U O2 1.768(10) . ?
U O3 2.354(7) . ?
U O6 2.356(8) 2 ?
U O4 2.380(9) . ?
U O3 2.393(8) 2 ?
U O7 2.415(8) 8_556 ?
U U 3.9176(8) 2 ?
O3 C1 1.408(14) . ?
O3 U 2.393(8) 2 ?
O4 C2 1.246(14) . ?
O5 C2 1.265(15) . ?
O5 O14 2.773(19) . ?
O6 C4 1.243(15) . ?
O6 U 2.356(8) 2 ?
O7 C4 1.259(14) . ?
O7 U 2.415(8) 8_455 ?
O8 C6 1.302(16) . ?
O8 O16 2.77(3) 2_554 ?
O9 C6 1.245(17) . ?
O9 O15 2.69(2) . ?
O9 O16 2.76(3) . ?
O10 C8 1.40(4) . ?
O10 C9 1.40(3) . ?
O10 O13 2.73(3) . ?
O11 C12 1.38(4) . ?
O11 C11 1.40(3) . ?
O11 O13 2.88(2) . ?
O12 C14 1.39(3) . ?
O12 C15 1.41(3) . ?
O12 O13 2.722(19) . ?
O13 N1 2.924(17) . ?
O14 O15 2.80(3) . ?
O15 O16 1.25(3) . ?
O16 O2 2.90(3) 6_565 ?
N1 C7 1.44(3) . ?
N1 C10 1.46(4) . ?
N1 C13 1.45(3) . ?
C1 C2 1.531(16) . ?
C1 C5 1.546(17) . ?
C1 C3 1.593(16) . ?
C3 C4 1.507(17) . ?
C5 C6 1.459(18) . ?
C7 C8 1.43(4) . ?
C9 C9 1.21(3) 2 ?
C10 C11 1.48(3) . ?
C12 C15 1.38(3) 2 ?
C13 C14 1.46(4) . ?
C15 C12 1.38(3) 2 ?
